data_1553493
loop_
_publ_author_name
'P\'erez-Estrada, S.'
'Sayar, N.'
'Granja, J. R.'

_publ_section_title
;
 Towards taxane analogues synthesis by dienyne ring closing metathesis
;
_journal_issue 10
_journal_name_full 'Organic Chemistry Frontiers'
_journal_page_first 1331
_journal_paper_doi 10.1039/C6QO00321D
_journal_volume 3
_journal_year 2016
_chemical_absolute_configuration ad
_chemical_formula_moiety 'C29 H40 O5 Si'
_chemical_formula_sum 'C29 H40 O5 Si'
_chemical_formula_weight 496.7
_space_group_crystal_system monoclinic
_space_group_IT_number 5
_space_group_name_Hall 'C 2y'
_space_group_name_H-M_alt 'C 1 2 1'
_atom_sites_solution_hydrogens geom
_atom_sites_solution_primary dual
_atom_sites_solution_secondary difmap
_audit_conform_dict_location ftp://ftp.iucr.org/pub/cif_core.dic
_audit_conform_dict_name cif_core.dic
_audit_conform_dict_version 2.4.3
_audit_creation_date 2016-06-10T13:34:32-00:00
_audit_creation_method 'WinGX routine CIF_UPDATE'
_audit_update_record
;
2016-07-01 deposited with the CCDC.
2016-08-18 downloaded from the CCDC.
;
_cell_angle_alpha 90
_cell_angle_beta 92.711(2)
_cell_angle_gamma 90
_cell_formula_units_Z 4
_cell_length_a 27.836(4)
_cell_length_b 7.8125(10)
_cell_length_c 14.1759(19)
_cell_measurement_reflns_used 5155
_cell_measurement_temperature 110(2)
_cell_measurement_theta_max 26.34
_cell_measurement_theta_min 2.71
_cell_measurement_wavelength 0.71073
_cell_volume 3079.4(7)
_computing_cell_refinement 'SAINT V8.37A integration software'
_computing_data_collection 'Bruker APEX2 software'
_computing_data_reduction 'SORTAV (Blessing, 1995)'
_computing_molecular_graphics 'ORTEP-3 for Windows (Farrugia, 2012)'
_computing_publication_material 'WinGX publication routines (Farrugia, 2012)'
_computing_structure_refinement 'SHELXL-2014/7 (Sheldrick, 2014)'
_computing_structure_solution 'SHELXT-2014 (Sheldrick, 2014)'
_diffrn_ambient_temperature 110(2)
_diffrn_detector 'SMART 1000 CCD'
_diffrn_measured_fraction_theta_full 1
_diffrn_measured_fraction_theta_max 0.996
_diffrn_measurement_device 'fixed \k-geometry diffractometer'
_diffrn_measurement_device_type 'Bruker SMART 1000 CCD'
_diffrn_measurement_method '\w oscillation scans'
_diffrn_orient_matrix_UB_11 -0.012017
_diffrn_orient_matrix_UB_12 -0.1191
_diffrn_orient_matrix_UB_13 0.009484
_diffrn_orient_matrix_UB_21 -0.007093
_diffrn_orient_matrix_UB_22 0.02879
_diffrn_orient_matrix_UB_23 0.066653
_diffrn_orient_matrix_UB_31 -0.033147
_diffrn_orient_matrix_UB_32 0.037018
_diffrn_orient_matrix_UB_33 -0.021324
_diffrn_radiation_monochromator graphite
_diffrn_radiation_probe x-ray
_diffrn_radiation_type MoK\a
_diffrn_radiation_wavelength 0.71073
_diffrn_reflns_av_R_equivalents 0.042
_diffrn_reflns_av_unetI/netI 0.0556
_diffrn_reflns_Laue_measured_fraction_full 1
_diffrn_reflns_Laue_measured_fraction_max 0.996
_diffrn_reflns_limit_h_max 36
_diffrn_reflns_limit_h_min -36
_diffrn_reflns_limit_k_max 10
_diffrn_reflns_limit_k_min -10
_diffrn_reflns_limit_l_max 18
_diffrn_reflns_limit_l_min -18
_diffrn_reflns_number 19413
_diffrn_reflns_point_group_measured_fraction_full 1
_diffrn_reflns_point_group_measured_fraction_max 0.99
_diffrn_reflns_reduction_process
;
        Scaled and merged with Sortav
        R.H. Blessing, (1987) Cryst. Rev. 1, 3-58
        R.H. Blessing, (1989) J. Appl. Cryst. 22, 396-397
;
_diffrn_reflns_theta_full 25.242
_diffrn_reflns_theta_max 27.943
_diffrn_reflns_theta_min 1.465
_diffrn_source 'sealed x-ray tube'
_diffrn_standards_number 0
_exptl_absorpt_coefficient_mu 0.108
_exptl_absorpt_correction_T_max 0.97
_exptl_absorpt_correction_T_min 0.784
_exptl_absorpt_correction_type multi-scan
_exptl_absorpt_process_details
;
SADABS-2014/5 - Bruker AXS area detector scaling and absorption correction
;
_exptl_crystal_colour colourless
_exptl_crystal_density_diffrn 1.071
_exptl_crystal_density_method 'not measured'
_exptl_crystal_description needle
_exptl_crystal_F_000 1072
_exptl_crystal_recrystallization_method 'Re-crystallisation from solvent: Ethanol, Hexane'
_exptl_crystal_size_max 0.7
_exptl_crystal_size_mid 0.12
_exptl_crystal_size_min 0.08
_refine_diff_density_max 0.259
_refine_diff_density_min -0.223
_refine_diff_density_rms 0.037
_refine_ls_abs_structure_details
;
 Flack x determined using 2416 quotients [(I+)-(I-)]/[(I+)+(I-)]
 (Parsons, Flack and Wagner, Acta Cryst. B69 (2013) 249-259).
;
_refine_ls_abs_structure_Flack -0.07(7)
_refine_ls_extinction_method none
_refine_ls_goodness_of_fit_ref 1.025
_refine_ls_hydrogen_treatment constr
_refine_ls_matrix_type full
_refine_ls_number_constraints 0
_refine_ls_number_parameters 404
_refine_ls_number_reflns 7333
_refine_ls_number_restraints 395
_refine_ls_restrained_S_all 1.013
_refine_ls_R_factor_all 0.0526
_refine_ls_R_factor_gt 0.0394
_refine_ls_shift/su_max 0.001
_refine_ls_shift/su_mean 0
_refine_ls_structure_factor_coef Fsqd
_refine_ls_weighting_details 'w=1/[\s^2^(Fo^2^)+(0.0439P)^2^] where P=(Fo^2^+2Fc^2^)/3'
_refine_ls_weighting_scheme calc
_refine_ls_wR_factor_gt 0.0845
_refine_ls_wR_factor_ref 0.0894
_reflns_Friedel_coverage 0.853
_reflns_Friedel_fraction_full 1
_reflns_Friedel_fraction_max 0.983
_reflns_number_gt 6089
_reflns_number_total 7333
_reflns_threshold_expression 'I > 2\s(I)'
_cod_data_source_file c6qo00321d2.cif
_cod_data_source_block Compound21
_cod_original_sg_symbol_H-M 'C 2'
_cod_database_code 1553493
_shelx_estimated_absorpt_t_min 0.928
_shelx_estimated_absorpt_t_max 0.991

loop_
_space_group_symop_operation_xyz
'x, y, z'
'-x, y, -z'
'x+1/2, y+1/2, z'
'-x+1/2, y+1/2, -z'

loop_
_atom_site_label
_atom_site_type_symbol
_atom_site_fract_x
_atom_site_fract_y
_atom_site_fract_z
_atom_site_U_iso_or_equiv
_atom_site_adp_type
_atom_site_occupancy
_atom_site_site_symmetry_order
_atom_site_calc_flag
_atom_site_refinement_flags_posn
_atom_site_refinement_flags_adp
_atom_site_refinement_flags_occupancy
_atom_site_disorder_assembly
_atom_site_disorder_group
C1 C 0.16150(8) 0.6158(3) 0.94722(16) 0.0220(5) Uani 1 1 d . . . . .
C3 C 0.18050(8) 0.7497(3) 0.87995(15) 0.0201(5) Uani 1 1 d . . . . .
H3 H 0.2156 0.727 0.874 0.024 Uiso 1 1 calc R U . . .
C4 C 0.15587(8) 0.7337(3) 0.78001(15) 0.0191(5) Uani 1 1 d . . . . .
H4 H 0.1357 0.8382 0.7685 0.023 Uiso 1 1 calc R U . A 1
C5 C 0.19021(8) 0.7170(3) 0.69649(15) 0.0184(5) Uani 1 1 d . . . . .
C6 C 0.22313(8) 0.5589(3) 0.70666(16) 0.0220(5) Uani 1 1 d . . . . .
H6A H 0.2092 0.4793 0.7524 0.026 Uiso 1 1 calc R U . . .
H6B H 0.223 0.4995 0.6449 0.026 Uiso 1 1 calc R U . . .
C7 C 0.27453(8) 0.5952(3) 0.73856(16) 0.0239(5) Uani 1 1 d . . . . .
H7 H 0.296 0.5007 0.7416 0.029 Uiso 1 1 calc R U . . .
C8 C 0.29257(8) 0.7471(4) 0.76276(16) 0.0245(6) Uani 1 1 d . . . . .
C9 C 0.25949(9) 0.8954(3) 0.76071(16) 0.0227(5) Uani 1 1 d . . . . .
C10 C 0.25336(9) 0.9952(3) 0.84800(16) 0.0263(6) Uani 1 1 d . . . . .
H10 H 0.2738 0.9568 0.9039 0.032 Uiso 1 1 calc R U . . .
C11 C 0.20554(9) 1.0672(3) 0.87082(17) 0.0292(6) Uani 1 1 d . . . . .
H11A H 0.1881 1.1047 0.8119 0.035 Uiso 1 1 calc R U . . .
H11B H 0.2103 1.1684 0.9123 0.035 Uiso 1 1 calc R U . . .
C12 C 0.17547(9) 0.9323(3) 0.92066(16) 0.0232(5) Uani 1 1 d . . . . .
H12 H 0.1409 0.9663 0.9119 0.028 Uiso 1 1 calc R U . . .
C13 C 0.18772(9) 0.9231(4) 1.02768(16) 0.0289(6) Uani 1 1 d . . . . .
H13A H 0.2196 0.8687 1.0389 0.035 Uiso 1 1 calc R U . . .
H13B H 0.1894 1.0404 1.0541 0.035 Uiso 1 1 calc R U . . .
C14 C 0.14979(10) 0.8201(4) 1.07774(18) 0.0339(7) Uani 1 1 d . . . . .
H14A H 0.1247 0.8992 1.0989 0.041 Uiso 1 1 calc R U . . .
H14B H 0.1651 0.7655 1.1346 0.041 Uiso 1 1 calc R U . . .
C15 C 0.12582(10) 0.6807(4) 1.01479(18) 0.0329(6) Uani 1 1 d . . . . .
H15A H 0.1148 0.5854 1.0545 0.039 Uiso 1 1 calc R U . . .
H15B H 0.0974 0.7287 0.9793 0.039 Uiso 1 1 calc R U . . .
O16 O 0.17658(6) 0.4713(2) 0.94811(12) 0.0276(4) Uani 1 1 d . . . . .
C17 C 0.21950(9) 0.8800(3) 0.68616(16) 0.0224(5) Uani 1 1 d . . . . .
H17A H 0.2333 0.8812 0.6231 0.027 Uiso 1 1 calc R U . . .
H17B H 0.1979 0.9803 0.6901 0.027 Uiso 1 1 calc R U . . .
C19 C 0.34412(9) 0.7741(4) 0.79673(19) 0.0352(7) Uani 1 1 d . . . . .
H19A H 0.362 0.6668 0.7911 0.053 Uiso 1 1 calc R U . . .
H19B H 0.3452 0.8106 0.863 0.053 Uiso 1 1 calc R U . . .
H19C H 0.3587 0.8626 0.7582 0.053 Uiso 1 1 calc R U . . .
O20 O 0.27963(6) 1.0677(2) 0.77167(12) 0.0318(4) Uani 1 1 d . . . . .
O21A O 0.1230(10) 0.581(3) 0.774(2) 0.018(3) Uani 0.41(2) 1 d . U P B 1
C22A C 0.0822(9) 0.594(3) 0.7584(14) 0.023(3) Uani 0.41(2) 1 d . U P B 1
O23A O 0.0605(8) 0.727(2) 0.7627(15) 0.040(4) Uani 0.41(2) 1 d . U P B 1
C24A C 0.0558(10) 0.432(3) 0.7343(15) 0.026(3) Uani 0.41(2) 1 d . U P B 1
C25A C 0.0781(6) 0.283(2) 0.7425(16) 0.047(4) Uani 0.41(2) 1 d . U P B 1
H25A H 0.1103 0.2788 0.7678 0.056 Uiso 0.41(2) 1 calc R U P B 1
C26A C 0.0556(6) 0.134(2) 0.7153(18) 0.062(4) Uani 0.41(2) 1 d . U P B 1
H26A H 0.0729 0.0291 0.7166 0.075 Uiso 0.41(2) 1 calc R U P B 1
C27A C 0.0077(6) 0.137(3) 0.6859(16) 0.057(4) Uani 0.41(2) 1 d . U P B 1
H27A H -0.0081 0.0348 0.6652 0.068 Uiso 0.41(2) 1 calc R U P B 1
C28A C -0.0167(5) 0.289(2) 0.6871(14) 0.052(3) Uani 0.41(2) 1 d . U P B 1
H28A H -0.0501 0.2923 0.6699 0.062 Uiso 0.41(2) 1 calc R U P B 1
C29A C 0.0075(6) 0.438(3) 0.7134(13) 0.043(3) Uani 0.41(2) 1 d . U P B 1
H29A H -0.0094 0.5431 0.7168 0.052 Uiso 0.41(2) 1 calc R U P B 1
O21B O 0.1284(6) 0.583(2) 0.7768(14) 0.019(2) Uani 0.59(2) 1 d . U P B 2
C22B C 0.0782(6) 0.605(2) 0.7417(9) 0.0172(17) Uani 0.59(2) 1 d . U P B 2
O23B O 0.0585(6) 0.7414(16) 0.7349(8) 0.0288(17) Uani 0.59(2) 1 d . U P B 2
C24B C 0.0577(7) 0.438(2) 0.7140(10) 0.0229(18) Uani 0.59(2) 1 d . U P B 2
C25B C 0.0843(4) 0.2863(12) 0.7119(6) 0.0237(15) Uani 0.59(2) 1 d . U P B 2
H25B H 0.1173 0.2865 0.7323 0.028 Uiso 0.59(2) 1 calc R U P B 2
C26B C 0.0627(4) 0.1354(14) 0.6802(7) 0.0373(18) Uani 0.59(2) 1 d . U P B 2
H26B H 0.0811 0.033 0.6786 0.045 Uiso 0.59(2) 1 calc R U P B 2
C27B C 0.0166(5) 0.1334(19) 0.6521(12) 0.065(3) Uani 0.59(2) 1 d . U P B 2
H27B H 0.0011 0.028 0.6365 0.078 Uiso 0.59(2) 1 calc R U P B 2
C28B C -0.0085(5) 0.2814(15) 0.6457(13) 0.073(4) Uani 0.59(2) 1 d . U P B 2
H28B H -0.0404 0.2807 0.6184 0.087 Uiso 0.59(2) 1 calc R U P B 2
C29B C 0.0110(4) 0.4316(17) 0.6777(11) 0.052(3) Uani 0.59(2) 1 d . U P B 2
H29B H -0.0077 0.5332 0.6749 0.062 Uiso 0.59(2) 1 calc R U P B 2
O30 O 0.15708(5) 0.7044(2) 0.61678(10) 0.0205(4) Uani 1 1 d . . . . .
Si1 Si 0.16121(2) 0.64806(9) 0.50544(4) 0.01746(14) Uani 1 1 d . . . . .
C31 C 0.22067(8) 0.7053(3) 0.45912(17) 0.0259(6) Uani 1 1 d . . . . .
H31A H 0.2256 0.8292 0.4643 0.039 Uiso 1 1 calc R U . . .
H31B H 0.2215 0.671 0.3927 0.039 Uiso 1 1 calc R U . . .
H31C H 0.2462 0.6458 0.496 0.039 Uiso 1 1 calc R U . . .
C32 C 0.15044(9) 0.4145(3) 0.49192(18) 0.0273(6) Uani 1 1 d . . . . .
H32A H 0.1748 0.3514 0.53 0.041 Uiso 1 1 calc R U . . .
H32B H 0.1524 0.3826 0.4254 0.041 Uiso 1 1 calc R U . . .
H32C H 0.1184 0.3864 0.5133 0.041 Uiso 1 1 calc R U . . .
C33 C 0.11199(8) 0.7730(3) 0.44165(16) 0.0211(5) Uani 1 1 d . . . . .
C34 C 0.10900(9) 0.7213(4) 0.33650(17) 0.0336(6) Uani 1 1 d . . . . .
H34A H 0.101 0.5994 0.331 0.05 Uiso 1 1 calc R U . . .
H34B H 0.1401 0.7423 0.3089 0.05 Uiso 1 1 calc R U . . .
H34C H 0.0841 0.7892 0.3028 0.05 Uiso 1 1 calc R U . . .
C35 C 0.06359(8) 0.7358(4) 0.48399(18) 0.0304(6) Uani 1 1 d . . . . .
H35A H 0.0645 0.7743 0.5498 0.046 Uiso 1 1 calc R U . . .
H35B H 0.0573 0.6124 0.4815 0.046 Uiso 1 1 calc R U . . .
H35C H 0.038 0.7967 0.4478 0.046 Uiso 1 1 calc R U . . .
C36 C 0.12256(10) 0.9650(3) 0.44882(19) 0.0319(6) Uani 1 1 d . . . . .
H36A H 0.096 1.0292 0.4179 0.048 Uiso 1 1 calc R U . . .
H36B H 0.1524 0.9904 0.4177 0.048 Uiso 1 1 calc R U . . .
H36C H 0.126 0.9982 0.5155 0.048 Uiso 1 1 calc R U . . .

loop_
_atom_site_aniso_label
_atom_site_aniso_U_11
_atom_site_aniso_U_22
_atom_site_aniso_U_33
_atom_site_aniso_U_23
_atom_site_aniso_U_13
_atom_site_aniso_U_12
C1 0.0241(12) 0.0232(15) 0.0182(11) 0.0022(10) -0.0039(9) 0.0007(10)
C3 0.0239(12) 0.0215(13) 0.0147(11) 0.0006(9) -0.0008(9) -0.0001(10)
C4 0.0225(12) 0.0170(12) 0.0174(11) 0.0002(9) -0.0011(9) -0.0011(10)
C5 0.0210(11) 0.0195(12) 0.0143(10) -0.0008(9) -0.0038(9) -0.0027(10)
C6 0.0263(13) 0.0206(13) 0.0190(11) -0.0036(10) -0.0004(10) 0.0010(10)
C7 0.0213(12) 0.0340(15) 0.0164(11) 0.0031(10) 0.0013(9) 0.0041(11)
C8 0.0204(12) 0.0375(16) 0.0155(11) 0.0041(11) 0.0005(9) -0.0041(11)
C9 0.0243(13) 0.0254(14) 0.0180(11) 0.0031(10) -0.0013(9) -0.0101(10)
C10 0.0322(14) 0.0272(14) 0.0189(12) 0.0008(10) -0.0049(10) -0.0115(12)
C11 0.0468(16) 0.0193(14) 0.0211(12) -0.0048(10) -0.0030(11) -0.0044(12)
C12 0.0284(13) 0.0224(13) 0.0184(11) -0.0053(10) -0.0028(10) 0.0035(11)
C13 0.0359(15) 0.0320(15) 0.0182(12) -0.0087(11) -0.0046(11) 0.0057(12)
C14 0.0431(17) 0.0380(17) 0.0212(13) -0.0022(12) 0.0060(12) 0.0123(14)
C15 0.0378(15) 0.0352(18) 0.0264(13) 0.0058(11) 0.0088(11) 0.0036(12)
O16 0.0357(10) 0.0233(10) 0.0234(9) 0.0030(7) -0.0027(8) 0.0041(8)
C17 0.0258(13) 0.0249(14) 0.0162(11) 0.0006(10) -0.0022(9) -0.0032(10)
C19 0.0256(14) 0.0479(18) 0.0318(14) 0.0096(13) -0.0023(11) -0.0088(13)
O20 0.0417(11) 0.0313(11) 0.0219(9) 0.0025(8) -0.0040(8) -0.0183(9)
O21A 0.022(5) 0.006(5) 0.026(6) 0.000(4) -0.006(4) -0.001(4)
C22A 0.023(5) 0.014(4) 0.031(7) 0.005(4) -0.004(5) 0.004(3)
O23A 0.023(4) 0.020(4) 0.076(11) 0.002(5) 0.002(7) 0.005(3)
C24A 0.024(4) 0.019(4) 0.034(8) 0.004(5) -0.005(5) -0.005(3)
C25A 0.033(5) 0.023(4) 0.083(10) 0.005(5) -0.012(6) 0.000(3)
C26A 0.039(5) 0.024(4) 0.122(11) -0.008(6) -0.014(6) 0.000(4)
C27A 0.032(5) 0.035(4) 0.101(10) -0.012(6) -0.008(5) -0.011(4)
C28A 0.025(4) 0.038(4) 0.092(9) -0.014(5) -0.010(5) -0.006(3)
C29A 0.027(4) 0.030(4) 0.072(9) -0.009(5) -0.010(5) -0.005(3)
O21B 0.012(3) 0.025(4) 0.020(4) 0.002(3) -0.005(2) -0.004(2)
C22B 0.013(3) 0.024(3) 0.015(3) 0.006(3) -0.004(2) 0.001(2)
O23B 0.023(2) 0.017(2) 0.046(4) 0.010(3) -0.004(3) 0.0034(18)
C24B 0.023(3) 0.020(3) 0.025(4) 0.007(3) -0.001(3) -0.003(2)
C25B 0.024(3) 0.020(2) 0.027(3) 0.006(2) 0.000(2) -0.003(2)
C26B 0.036(3) 0.024(3) 0.052(4) 0.002(3) -0.004(3) -0.005(2)
C27B 0.043(5) 0.032(3) 0.117(9) -0.009(5) -0.025(5) -0.008(3)
C28B 0.045(5) 0.040(3) 0.129(9) -0.008(5) -0.035(5) -0.003(3)
C29B 0.034(3) 0.031(3) 0.088(8) 0.003(5) -0.028(5) 0.000(3)
O30 0.0218(8) 0.0246(9) 0.0147(7) -0.0021(7) -0.0026(6) -0.0011(7)
Si1 0.0194(3) 0.0176(3) 0.0151(3) -0.0021(3) -0.0015(2) -0.0006(3)
C31 0.0244(13) 0.0302(14) 0.0230(12) -0.0029(10) 0.0007(10) 0.0000(11)
C32 0.0304(14) 0.0242(14) 0.0267(13) -0.0002(11) -0.0057(11) -0.0020(11)
C33 0.0233(12) 0.0235(13) 0.0166(11) 0.0001(10) 0.0013(9) -0.0002(10)
C34 0.0337(15) 0.0478(17) 0.0185(12) 0.0019(12) -0.0064(11) 0.0060(14)
C35 0.0225(13) 0.0384(16) 0.0303(14) 0.0035(12) -0.0007(10) 0.0050(12)
C36 0.0337(15) 0.0249(14) 0.0370(15) 0.0055(12) -0.0007(12) 0.0031(12)

loop_
_atom_type_symbol
_atom_type_description
_atom_type_scat_dispersion_real
_atom_type_scat_dispersion_imag
_atom_type_scat_source
C C 0.0033 0.0016 'International Tables Vol C Tables 4.2.6.8 and 6.1.1.4'
H H 0 0 'International Tables Vol C Tables 4.2.6.8 and 6.1.1.4'
O O 0.0106 0.006 'International Tables Vol C Tables 4.2.6.8 and 6.1.1.4'
Si Si 0.0817 0.0704 'International Tables Vol C Tables 4.2.6.8 and 6.1.1.4'

loop_
_geom_angle_atom_site_label_1
_geom_angle_atom_site_label_2
_geom_angle_atom_site_label_3
_geom_angle
O16 C1 C15 123.4(2)
O16 C1 C3 121.2(2)
C15 C1 C3 115.3(2)
C1 C3 C12 111.01(19)
C1 C3 C4 111.37(19)
C12 C3 C4 111.79(19)
C1 C3 H3 107.5
C12 C3 H3 107.5
C4 C3 H3 107.5
O21B C4 C3 108.3(8)
O21A C4 C3 111.0(11)
O21B C4 C5 104.9(8)
O21A C4 C5 106.4(11)
C3 C4 C5 116.07(19)
O21A C4 H4 107.7
C3 C4 H4 107.7
C5 C4 H4 107.7
O30 C5 C17 108.09(18)
O30 C5 C6 112.17(18)
C17 C5 C6 111.15(18)
O30 C5 C4 102.13(17)
C17 C5 C4 110.67(19)
C6 C5 C4 112.23(19)
C7 C6 C5 115.4(2)
C7 C6 H6A 108.4
C5 C6 H6A 108.4
C7 C6 H6B 108.4
C5 C6 H6B 108.4
H6A C6 H6B 107.5
C8 C7 C6 126.0(2)
C8 C7 H7 117
C6 C7 H7 117
C7 C8 C9 117.9(2)
C7 C8 C19 123.4(2)
C9 C8 C19 118.6(2)
O20 C9 C8 118.9(2)
O20 C9 C10 59.01(15)
C8 C9 C10 119.5(2)
O20 C9 C17 114.5(2)
C8 C9 C17 113.0(2)
C10 C9 C17 121.3(2)
O20 C10 C9 59.96(14)
O20 C10 C11 120.0(2)
C9 C10 C11 121.2(2)
O20 C10 H10 114.9
C9 C10 H10 114.9
C11 C10 H10 114.9
C10 C11 C12 110.5(2)
C10 C11 H11A 109.5
C12 C11 H11A 109.5
C10 C11 H11B 109.5
C12 C11 H11B 109.5
H11A C11 H11B 108.1
C11 C12 C13 112.6(2)
C11 C12 C3 113.55(19)
C13 C12 C3 107.70(19)
C11 C12 H12 107.6
C13 C12 H12 107.6
C3 C12 H12 107.6
C14 C13 C12 110.9(2)
C14 C13 H13A 109.5
C12 C13 H13A 109.5
C14 C13 H13B 109.5
C12 C13 H13B 109.5
H13A C13 H13B 108.1
C13 C14 C15 113.2(2)
C13 C14 H14A 108.9
C15 C14 H14A 108.9
C13 C14 H14B 108.9
C15 C14 H14B 108.9
H14A C14 H14B 107.8
C1 C15 C14 109.1(2)
C1 C15 H15A 109.9
C14 C15 H15A 109.9
C1 C15 H15B 109.9
C14 C15 H15B 109.9
H15A C15 H15B 108.3
C9 C17 C5 112.42(19)
C9 C17 H17A 109.1
C5 C17 H17A 109.1
C9 C17 H17B 109.1
C5 C17 H17B 109.1
H17A C17 H17B 107.9
C8 C19 H19A 109.5
C8 C19 H19B 109.5
H19A C19 H19B 109.5
C8 C19 H19C 109.5
H19A C19 H19C 109.5
H19B C19 H19C 109.5
C10 O20 C9 61.03(15)
C22A O21A C4 122(2)
O21A C22A O23A 124(3)
O21A C22A C24A 116(2)
O23A C22A C24A 120(2)
C25A C24A C29A 120(2)
C25A C24A C22A 120(2)
C29A C24A C22A 119(2)
C24A C25A C26A 121.1(16)
C24A C25A H25A 119.4
C26A C25A H25A 119.4
C25A C26A C27A 119.7(15)
C25A C26A H26A 120.1
C27A C26A H26A 120.1
C28A C27A C26A 118.9(16)
C28A C27A H27A 120.6
C26A C27A H27A 120.6
C27A C28A C29A 119.8(14)
C27A C28A H28A 120.1
C29A C28A H28A 120.1
C24A C29A C28A 119.5(17)
C24A C29A H29A 120.2
C28A C29A H29A 120.2
C4 O21B C22B 114.6(15)
O23B C22B O21B 123.9(16)
O23B C22B C24B 126.8(13)
O21B C22B C24B 109.2(15)
C29B C24B C25B 117.1(13)
C29B C24B C22B 118.3(14)
C25B C24B C22B 124.1(14)
C26B C25B C24B 120.3(10)
C26B C25B H25B 119.9
C24B C25B H25B 119.9
C27B C26B C25B 120.3(10)
C27B C26B H26B 119.8
C25B C26B H26B 119.8
C26B C27B C28B 120.0(11)
C26B C27B H27B 120
C28B C27B H27B 120
C27B C28B C29B 121.2(10)
C27B C28B H28B 119.4
C29B C28B H28B 119.4
C28B C29B C24B 120.6(12)
C28B C29B H29B 119.7
C24B C29B H29B 119.7
C5 O30 Si1 134.83(14)
O30 Si1 C32 110.05(10)
O30 Si1 C31 112.13(10)
C32 Si1 C31 109.94(12)
O30 Si1 C33 103.88(9)
C32 Si1 C33 110.50(11)
C31 Si1 C33 110.20(11)
Si1 C31 H31A 109.5
Si1 C31 H31B 109.5
H31A C31 H31B 109.5
Si1 C31 H31C 109.5
H31A C31 H31C 109.5
H31B C31 H31C 109.5
Si1 C32 H32A 109.5
Si1 C32 H32B 109.5
H32A C32 H32B 109.5
Si1 C32 H32C 109.5
H32A C32 H32C 109.5
H32B C32 H32C 109.5
C35 C33 C36 109.3(2)
C35 C33 C34 108.7(2)
C36 C33 C34 108.8(2)
C35 C33 Si1 110.38(16)
C36 C33 Si1 110.09(17)
C34 C33 Si1 109.47(17)
C33 C34 H34A 109.5
C33 C34 H34B 109.5
H34A C34 H34B 109.5
C33 C34 H34C 109.5
H34A C34 H34C 109.5
H34B C34 H34C 109.5
C33 C35 H35A 109.5
C33 C35 H35B 109.5
H35A C35 H35B 109.5
C33 C35 H35C 109.5
H35A C35 H35C 109.5
H35B C35 H35C 109.5
C33 C36 H36A 109.5
C33 C36 H36B 109.5
H36A C36 H36B 109.5
C33 C36 H36C 109.5
H36A C36 H36C 109.5
H36B C36 H36C 109.5

loop_
_geom_bond_atom_site_label_1
_geom_bond_atom_site_label_2
_geom_bond_distance
C1 O16 1.205(3)
C1 C15 1.500(3)
C1 C3 1.526(3)
C3 C12 1.548(3)
C3 C4 1.550(3)
C3 H3 1
C4 O21B 1.406(18)
C4 O21A 1.51(3)
C4 C5 1.562(3)
C4 H4 1
C5 O30 1.428(3)
C5 C17 1.523(3)
C5 C6 1.541(3)
C6 C7 1.507(3)
C6 H6A 0.99
C6 H6B 0.99
C7 C8 1.327(4)
C7 H7 0.95
C8 C9 1.479(4)
C8 C19 1.507(3)
C9 O20 1.464(3)
C9 C10 1.479(3)
C9 C17 1.503(3)
C10 O20 1.450(3)
C10 C11 1.495(4)
C10 H10 1
C11 C12 1.538(3)
C11 H11A 0.99
C11 H11B 0.99
C12 C13 1.541(3)
C12 H12 1
C13 C14 1.529(4)
C13 H13A 0.99
C13 H13B 0.99
C14 C15 1.540(4)
C14 H14A 0.99
C14 H14B 0.99
C15 H15A 0.99
C15 H15B 0.99
C17 H17A 0.99
C17 H17B 0.99
C19 H19A 0.98
C19 H19B 0.98
C19 H19C 0.98
O21A C22A 1.15(4)
C22A O23A 1.20(2)
C22A C24A 1.50(3)
C24A C25A 1.33(3)
C24A C29A 1.36(3)
C25A C26A 1.367(19)
C25A H25A 0.95
C26A C27A 1.377(19)
C26A H26A 0.95
C27A C28A 1.37(2)
C27A H27A 0.95
C28A C29A 1.387(18)
C28A H28A 0.95
C29A H29A 0.95
O21B C22B 1.47(3)
C22B O23B 1.196(15)
C22B C24B 1.476(19)
C24B C29B 1.376(17)
C24B C25B 1.395(18)
C25B C26B 1.388(11)
C25B H25B 0.95
C26B C27B 1.327(12)
C26B H26B 0.95
C27B C28B 1.351(14)
C27B H27B 0.95
C28B C29B 1.362(13)
C28B H28B 0.95
C29B H29B 0.95
O30 Si1 1.6477(16)
Si1 C32 1.857(3)
Si1 C31 1.864(2)
Si1 C33 1.879(2)
C31 H31A 0.98
C31 H31B 0.98
C31 H31C 0.98
C32 H32A 0.98
C32 H32B 0.98
C32 H32C 0.98
C33 C35 1.528(3)
C33 C36 1.531(4)
C33 C34 1.543(3)
C34 H34A 0.98
C34 H34B 0.98
C34 H34C 0.98
C35 H35A 0.98
C35 H35B 0.98
C35 H35C 0.98
C36 H36A 0.98
C36 H36B 0.98
C36 H36C 0.98

loop_
_geom_torsion_atom_site_label_1
_geom_torsion_atom_site_label_2
_geom_torsion_atom_site_label_3
_geom_torsion_atom_site_label_4
_geom_torsion
O16 C1 C3 C12 -153.1(2)
C15 C1 C3 C12 23.1(3)
O16 C1 C3 C4 81.6(3)
C15 C1 C3 C4 -102.2(2)
C1 C3 C4 O21B -9.0(8)
C12 C3 C4 O21B -133.8(8)
C1 C3 C4 O21A -5.0(11)
C12 C3 C4 O21A -129.9(11)
C1 C3 C4 C5 -126.6(2)
C12 C3 C4 C5 108.6(2)
O21B C4 C5 O30 60.3(8)
O21A C4 C5 O30 55.7(11)
C3 C4 C5 O30 179.77(19)
O21B C4 C5 C17 175.2(8)
O21A C4 C5 C17 170.6(11)
C3 C4 C5 C17 -65.4(3)
O21B C4 C5 C6 -60.0(8)
O21A C4 C5 C6 -64.6(11)
C3 C4 C5 C6 59.5(3)
O30 C5 C6 C7 141.77(19)
C17 C5 C6 C7 20.6(3)
C4 C5 C6 C7 -103.9(2)
C5 C6 C7 C8 3.8(3)
C6 C7 C8 C9 1.4(4)
C6 C7 C8 C19 178.2(2)
C7 C8 C9 O20 -170.0(2)
C19 C8 C9 O20 13.1(3)
C7 C8 C9 C10 121.3(2)
C19 C8 C9 C10 -55.6(3)
C7 C8 C9 C17 -31.4(3)
C19 C8 C9 C17 151.7(2)
C8 C9 C10 O20 107.9(2)
C17 C9 C10 O20 -101.6(2)
O20 C9 C10 C11 109.0(2)
C8 C9 C10 C11 -143.1(2)
C17 C9 C10 C11 7.3(3)
O20 C10 C11 C12 155.81(19)
C9 C10 C11 C12 84.8(3)
C10 C11 C12 C13 83.5(2)
C10 C11 C12 C3 -39.2(3)
C1 C3 C12 C11 164.62(19)
C4 C3 C12 C11 -70.4(3)
C1 C3 C12 C13 39.2(3)
C4 C3 C12 C13 164.24(19)
C11 C12 C13 C14 166.8(2)
C3 C12 C13 C14 -67.3(3)
C12 C13 C14 C15 29.6(3)
O16 C1 C15 C14 115.2(3)
C3 C1 C15 C14 -60.9(3)
C13 C14 C15 C1 31.6(3)
O20 C9 C17 C5 -163.1(2)
C8 C9 C17 C5 56.4(3)
C10 C9 C17 C5 -95.7(3)
O30 C5 C17 C9 -173.30(19)
C6 C5 C17 C9 -49.8(3)
C4 C5 C17 C9 75.6(3)
C11 C10 O20 C9 -111.0(2)
C8 C9 O20 C10 -109.0(2)
C17 C9 O20 C10 113.1(2)
C3 C4 O21A C22A 118(2)
C5 C4 O21A C22A -115(2)
C4 O21A C22A O23A -14(4)
C4 O21A C22A C24A 167.6(19)
O21A C22A C24A C25A 8(3)
O23A C22A C24A C25A -170(2)
O21A C22A C24A C29A -179(2)
O23A C22A C24A C29A 3(2)
C29A C24A C25A C26A 11(2)
C22A C24A C25A C26A -175.8(14)
C24A C25A C26A C27A -5(2)
C25A C26A C27A C28A -2(2)
C26A C27A C28A C29A 3(2)
C25A C24A C29A C28A -10(2)
C22A C24A C29A C28A 177.3(14)
C27A C28A C29A C24A 3(2)
C3 C4 O21B C22B 128.8(12)
C5 C4 O21B C22B -106.7(12)
C4 O21B C22B O23B -15(2)
C4 O21B C22B C24B 162.7(12)
O23B C22B C24B C29B -1.2(17)
O21B C22B C24B C29B -179.0(13)
O23B C22B C24B C25B 171.1(13)
O21B C22B C24B C25B -6.7(15)
C29B C24B C25B C26B -4.3(13)
C22B C24B C25B C26B -176.6(9)
C24B C25B C26B C27B -0.4(12)
C25B C26B C27B C28B 6.3(14)
C26B C27B C28B C29B -7.5(17)
C27B C28B C29B C24B 2.7(16)
C25B C24B C29B C28B 3.1(15)
C22B C24B C29B C28B 176.0(11)
C17 C5 O30 Si1 77.2(2)
C6 C5 O30 Si1 -45.7(3)
C4 C5 O30 Si1 -166.08(16)
C5 O30 Si1 C32 90.3(2)
C5 O30 Si1 C31 -32.4(2)
C5 O30 Si1 C33 -151.4(2)
O30 Si1 C33 C35 -55.79(19)
C32 Si1 C33 C35 62.2(2)
C31 Si1 C33 C35 -176.09(17)
O30 Si1 C33 C36 64.97(18)
C32 Si1 C33 C36 -177.03(17)
C31 Si1 C33 C36 -55.3(2)
O30 Si1 C33 C34 -175.46(17)
C32 Si1 C33 C34 -57.5(2)
C31 Si1 C33 C34 64.2(2)
